data_7036699
loop_
_publ_author_name
'Minier, Mikael A.'
'Lippard, Stephen J.'

_publ_section_title
;
 (19)F NMR study of ligand dynamics in carboxylate-bridged diiron(ii)
 complexes supported by a macrocyclic ligand.
;
_journal_issue 41
_journal_name_full 'Dalton transactions (Cambridge, England : 2003)'
_journal_page_first 18111
_journal_page_last 18121
_journal_paper_doi 10.1039/c5dt02138c
_journal_volume 44
_journal_year 2015
_chemical_formula_sum 'C80 H52 Cl4 F6 Fe2 N2 O9 S'
_chemical_formula_weight 1584.79
_chemical_name_systematic '[Fe2(F2PIM)(Ar4F-PhCO2)2]'
_space_group_crystal_system triclinic
_space_group_IT_number 2
_space_group_name_Hall '-P 1'
_space_group_name_H-M_alt 'P -1'
_symmetry_space_group_name_Hall '-P 1'
_symmetry_space_group_name_H-M 'P -1'
_atom_sites_solution_hydrogens geom
_atom_sites_solution_primary direct
_atom_sites_solution_secondary difmap
_audit_creation_method SHELXL-2014/7
_audit_update_record
;
2015-08-03 deposited with the CCDC.
2015-09-01 downloaded from the CCDC.
;
_cell_angle_alpha 100.7350(10)
_cell_angle_beta 102.7140(10)
_cell_angle_gamma 94.7000(10)
_cell_formula_units_Z 2
_cell_length_a 14.0897(9)
_cell_length_b 14.7198(9)
_cell_length_c 17.4942(11)
_cell_measurement_reflns_used 9251
_cell_measurement_temperature 100(2)
_cell_measurement_theta_max 0.00
_cell_measurement_theta_min 0.00
_cell_volume 3448.6(4)
_computing_cell_refinement 'Bruker SMART'
_computing_data_collection 'Bruker SMART'
_computing_data_reduction 'Bruker SAINT'
_computing_molecular_graphics 'Bruker SHELXTL'
_computing_publication_material 'Bruker SHELXTL'
_computing_structure_refinement 'SHELXL-2014/7 (Sheldrick, 2014)'
_computing_structure_solution 'SHELXS-97 (Sheldrick, 2008)'
_diffrn_ambient_temperature 100(2)
_diffrn_measured_fraction_theta_full 0.999
_diffrn_measured_fraction_theta_max 0.978
_diffrn_measurement_device_type 'CCD area detector'
_diffrn_measurement_method 'phi and omega scans'
_diffrn_radiation_type MoK\a
_diffrn_radiation_wavelength 0.71073
_diffrn_reflns_av_R_equivalents 0.0419
_diffrn_reflns_av_unetI/netI 0.0518
_diffrn_reflns_laue_measured_fraction_full 0.999
_diffrn_reflns_laue_measured_fraction_max 0.978
_diffrn_reflns_limit_h_max 19
_diffrn_reflns_limit_h_min -19
_diffrn_reflns_limit_k_max 20
_diffrn_reflns_limit_k_min -20
_diffrn_reflns_limit_l_max 24
_diffrn_reflns_limit_l_min -23
_diffrn_reflns_number 70296
_diffrn_reflns_point_group_measured_fraction_full 0.999
_diffrn_reflns_point_group_measured_fraction_max 0.978
_diffrn_reflns_theta_full 25.242
_diffrn_reflns_theta_max 29.541
_diffrn_reflns_theta_min 1.667
_exptl_absorpt_coefficient_mu 0.685
_exptl_absorpt_correction_T_max 0.7459
_exptl_absorpt_correction_T_min 0.6232
_exptl_absorpt_correction_type multi-scan
_exptl_absorpt_process_details 'Blessing, 1995'
_exptl_crystal_colour red
_exptl_crystal_density_diffrn 1.526
_exptl_crystal_density_meas ?
_exptl_crystal_density_method 'not measured'
_exptl_crystal_description plate
_exptl_crystal_F_000 1616
_exptl_crystal_size_max 0.58
_exptl_crystal_size_mid 0.55
_exptl_crystal_size_min 0.12
_refine_diff_density_max 1.364
_refine_diff_density_min -1.821
_refine_diff_density_rms 0.112
_refine_ls_extinction_method none
_refine_ls_goodness_of_fit_ref 1.045
_refine_ls_hydrogen_treatment constr
_refine_ls_matrix_type full
_refine_ls_number_parameters 999
_refine_ls_number_reflns 18887
_refine_ls_number_restraints 308
_refine_ls_restrained_S_all 1.037
_refine_ls_R_factor_all 0.1137
_refine_ls_R_factor_gt 0.0667
_refine_ls_shift/su_max 0.000
_refine_ls_shift/su_mean 0.000
_refine_ls_structure_factor_coef Fsqd
_refine_ls_weighting_details 'w=1/[\s^2^(Fo^2^)+(0.0910P)^2^+10.4673P] where P=(Fo^2^+2Fc^2^)/3'
_refine_ls_weighting_scheme calc
_refine_ls_wR_factor_gt 0.1789
_refine_ls_wR_factor_ref 0.2142
_reflns_Friedel_coverage 0.000
_reflns_number_gt 12388
_reflns_number_total 18887
_reflns_threshold_expression 'I > 2\s(I)'
_cod_data_source_file c5dt02138c2.cif
_cod_data_source_block p-1x
_cod_depositor_comments
;
The following automatic conversions were performed:

'_exptl_crystal_density_meas' value 'not measured' was changed to '?'
- the value is perceived as not measured.

Automatic conversion script
Id: cif_fix_values 3271 2015-04-21 07:52:19Z andrius 

 Adding full bibliography for 7036695--7036699.cif.
;
_cod_database_code 7036699
_shelx_shelxl_version_number 2014/7
_shelx_space_group_comment
; 
The symmetry employed for this shelxl refinement is uniquely defined 
by the following loop, which should always be used as a source of 
symmetry information in preference to the above space-group names. 
They are only intended as comments. 
;

loop_
_space_group_symop_operation_xyz
'x, y, z'
'-x, -y, -z'

loop_
_atom_site_label
_atom_site_type_symbol
_atom_site_fract_x
_atom_site_fract_y
_atom_site_fract_z
_atom_site_U_iso_or_equiv
_atom_site_adp_type
_atom_site_occupancy
_atom_site_site_symmetry_order
_atom_site_calc_flag
_atom_site_refinement_flags_posn
_atom_site_refinement_flags_adp
_atom_site_refinement_flags_occupancy
_atom_site_disorder_assembly
_atom_site_disorder_group
Cl1 Cl 0.31758(11) 0.62440(11) 0.56675(9) 0.0592(4) Uani 1 1 d D U . . .
Cl2 Cl 0.3525(2) 0.77220(12) 0.71068(13) 0.0938(7) Uani 1 1 d D U . . .
C1D C 0.3939(5) 0.6724(4) 0.6622(3) 0.0570(14) Uani 1 1 d D U . . .
H1D1 H 0.4612 0.6892 0.6568 0.068 Uiso 1 1 calc R U . . .
H1D2 H 0.3965 0.6248 0.6956 0.068 Uiso 1 1 calc R U . . .
Cl5 Cl -0.4882(4) 1.1233(4) 0.0648(3) 0.1183(12) Uani 0.557(4) 1 d D . P A 1
Cl6 Cl -0.2965(4) 1.0583(4) 0.0919(3) 0.1183(12) Uani 0.557(4) 1 d D . P A 1
C3D C -0.3636(9) 1.1499(11) 0.0698(14) 0.1183(12) Uani 0.557(4) 1 d D . P A 1
H3D1 H -0.3367 1.2069 0.1116 0.142 Uiso 0.557(4) 1 calc R U P A 1
H3D2 H -0.3559 1.1630 0.0178 0.142 Uiso 0.557(4) 1 calc R U P A 1
Cl3 Cl -0.3603(6) 1.0621(5) 0.0999(4) 0.1183(12) Uani 0.443(4) 1 d D . P A 2
Cl4 Cl -0.5197(5) 1.1797(5) 0.0974(4) 0.1183(12) Uani 0.443(4) 1 d D . P A 2
C2D C -0.3987(12) 1.1708(13) 0.0878(17) 0.1183(12) Uani 0.443(4) 1 d D . P A 2
H2D1 H -0.3537 1.2209 0.1283 0.142 Uiso 0.443(4) 1 calc R U P A 2
H2D2 H -0.3941 1.1806 0.0342 0.142 Uiso 0.443(4) 1 calc R U P A 2
Fe1 Fe 0.22014(4) 0.76670(4) 0.33020(3) 0.02092(12) Uani 1 1 d . . . . .
Fe2 Fe 0.02621(4) 0.61376(4) 0.17696(3) 0.02431(13) Uani 1 1 d . . . . .
S1 S 0.30889(7) 0.42387(6) 0.34463(6) 0.0276(2) Uani 1 1 d . . . . .
F1 F 0.51587(17) 1.18245(15) 0.41778(16) 0.0346(5) Uani 1 1 d . . . . .
F2 F -0.4157(2) 0.3433(3) 0.01549(19) 0.0627(9) Uani 1 1 d . . . . .
F3 F 0.5510(2) 0.4894(2) 0.22035(19) 0.0526(8) Uani 1 1 d . . . . .
F4 F -0.20136(19) 0.8762(2) -0.00282(18) 0.0466(7) Uani 1 1 d . . . . .
F6 F -0.1642(2) 0.2777(2) 0.19454(17) 0.0498(7) Uani 1 1 d . . . . .
O1 O 0.22030(18) 0.89219(17) 0.32002(16) 0.0250(5) Uani 1 1 d . . . . .
O2 O -0.10287(19) 0.6163(2) 0.11635(17) 0.0317(6) Uani 1 1 d . . . . .
O3 O 0.16599(18) 0.69224(18) 0.21589(15) 0.0238(5) Uani 1 1 d . . . . .
O4 O 0.1109(2) 0.6600(2) 0.08622(16) 0.0286(6) Uani 1 1 d . . . . .
O5 O 0.14097(18) 0.6940(2) 0.38201(16) 0.0282(6) Uani 1 1 d . . . . .
O6 O 0.00055(19) 0.6481(2) 0.28893(16) 0.0289(6) Uani 1 1 d . . . . .
O7 O -0.0850(2) 0.9096(2) 0.29729(18) 0.0355(7) Uani 1 1 d . . . . .
O8 O 0.2379(2) 0.4359(2) 0.39169(17) 0.0374(7) Uani 1 1 d . . . . .
O9 O 0.3686(2) 0.34918(19) 0.3505(2) 0.0412(8) Uani 1 1 d . . . . .
N1 N 0.3665(2) 0.7784(2) 0.37681(18) 0.0200(6) Uani 1 1 d . . . . .
N2 N 0.0148(2) 0.4728(2) 0.13306(18) 0.0267(7) Uani 1 1 d . . . . .
C101 C 0.3891(3) 0.5297(2) 0.3706(2) 0.0226(7) Uani 1 1 d . . . . .
C102 C 0.3516(3) 0.6119(2) 0.3617(2) 0.0219(7) Uani 1 1 d . . . . .
H102 H 0.2847 0.6103 0.3355 0.026 Uiso 1 1 calc R U . . .
C103 C 0.4113(2) 0.6973(2) 0.3908(2) 0.0197(6) Uani 1 1 d . . . . .
C104 C 0.5086(3) 0.6974(3) 0.4312(2) 0.0241(7) Uani 1 1 d . . . . .
H104 H 0.5498 0.7550 0.4532 0.029 Uiso 1 1 calc R U . . .
C105 C 0.5454(3) 0.6148(3) 0.4393(2) 0.0247(7) Uani 1 1 d . . . . .
H105 H 0.6120 0.6162 0.4663 0.030 Uiso 1 1 calc R U . . .
C106 C 0.4867(3) 0.5295(3) 0.4087(2) 0.0240(7) Uani 1 1 d . . . . .
H106 H 0.5126 0.4727 0.4136 0.029 Uiso 1 1 calc R U . . .
C107 C 0.4202(2) 0.8587(2) 0.3914(2) 0.0230(7) Uani 1 1 d . . . . .
H107 H 0.4885 0.8594 0.4127 0.028 Uiso 1 1 calc R U . . .
C108 C 0.3890(3) 0.9468(2) 0.3791(2) 0.0220(7) Uani 1 1 d . . . . .
C109 C 0.2914(3) 0.9610(2) 0.3443(2) 0.0216(7) Uani 1 1 d . . . . .
C110 C 0.2715(3) 1.0530(3) 0.3349(2) 0.0236(7) Uani 1 1 d . . . . .
C111 C 0.3485(3) 1.1255(3) 0.3612(2) 0.0265(7) Uani 1 1 d . . . . .
H111 H 0.3363 1.1871 0.3570 0.032 Uiso 1 1 calc R U . . .
C112 C 0.4429(3) 1.1088(2) 0.3936(2) 0.0266(8) Uani 1 1 d . . . . .
C113 C 0.4653(3) 1.0232(3) 0.4036(2) 0.0263(7) Uani 1 1 d . . . . .
H113 H 0.5307 1.0144 0.4266 0.032 Uiso 1 1 calc R U . . .
C114 C 0.1723(3) 1.0735(3) 0.2976(2) 0.0260(7) Uani 1 1 d . . . . .
C115 C 0.0853(3) 1.0229(3) 0.3010(2) 0.0278(8) Uani 1 1 d . . . . .
H115 H 0.0888 0.9710 0.3261 0.033 Uiso 1 1 calc R U . . .
C116 C -0.0061(3) 1.0470(3) 0.2685(2) 0.0322(9) Uani 1 1 d . . . . .
C117 C -0.0119(3) 1.1225(3) 0.2315(3) 0.0372(10) Uani 1 1 d . . . . .
H117 H -0.0741 1.1395 0.2094 0.045 Uiso 1 1 calc R U . . .
C118 C 0.0737(3) 1.1733(3) 0.2269(3) 0.0372(10) Uani 1 1 d . . . . .
H118 H 0.0698 1.2253 0.2019 0.045 Uiso 1 1 calc R U . . .
C119 C 0.1646(3) 1.1485(3) 0.2586(2) 0.0316(8) Uani 1 1 d . . . . .
H119 H 0.2224 1.1827 0.2538 0.038 Uiso 1 1 calc R U . . .
C120 C -0.1006(3) 0.9957(3) 0.2743(3) 0.0403(10) Uani 1 1 d . . . . .
H12A H -0.1285 1.0349 0.3141 0.048 Uiso 1 1 calc R U . . .
H12B H -0.1486 0.9839 0.2217 0.048 Uiso 1 1 calc R U . . .
C201 C 0.2444(3) 0.4086(3) 0.2429(2) 0.0254(7) Uani 1 1 d . . . . .
C202 C 0.1580(3) 0.4473(3) 0.2264(2) 0.0250(7) Uani 1 1 d . . . . .
H202 H 0.1368 0.4849 0.2682 0.030 Uiso 1 1 calc R U . . .
C203 C 0.1021(3) 0.4302(3) 0.1470(2) 0.0255(7) Uani 1 1 d . . . . .
C204 C 0.1346(3) 0.3759(3) 0.0862(2) 0.0314(8) Uani 1 1 d . . . . .
H204 H 0.0974 0.3652 0.0323 0.038 Uiso 1 1 calc R U . . .
C205 C 0.2213(3) 0.3375(3) 0.1044(3) 0.0335(9) Uani 1 1 d . . . . .
H205 H 0.2430 0.3002 0.0628 0.040 Uiso 1 1 calc R U . . .
C206 C 0.2771(3) 0.3531(3) 0.1832(2) 0.0308(8) Uani 1 1 d . . . . .
H206 H 0.3362 0.3262 0.1958 0.037 Uiso 1 1 calc R U . . .
C207 C -0.0668(3) 0.4212(3) 0.0915(2) 0.0302(8) Uani 1 1 d . . . . .
H207 H -0.0632 0.3580 0.0689 0.036 Uiso 1 1 calc R U . . .
C208 C -0.1619(3) 0.4536(3) 0.0775(2) 0.0349(9) Uani 1 1 d . . . . .
C209 C -0.1754(3) 0.5482(3) 0.0967(2) 0.0329(9) Uani 1 1 d . . . . .
C210 C -0.2729(3) 0.5721(4) 0.0932(2) 0.0365(10) Uani 1 1 d . . . . .
C211 C -0.3514(3) 0.5017(4) 0.0653(3) 0.0456(12) Uani 1 1 d . . . . .
H211 H -0.4164 0.5164 0.0616 0.055 Uiso 1 1 calc R U . . .
C212 C -0.3357(3) 0.4105(4) 0.0427(3) 0.0485(13) Uani 1 1 d . . . . .
C213 C -0.2443(3) 0.3840(4) 0.0483(3) 0.0429(11) Uani 1 1 d . . . . .
H213 H -0.2361 0.3203 0.0329 0.052 Uiso 1 1 calc R U . . .
C214 C -0.2858(3) 0.6698(4) 0.1233(2) 0.0378(10) Uani 1 1 d . . . . .
C215 C -0.2281(3) 0.7185(4) 0.1980(2) 0.0367(10) Uani 1 1 d . . . . .
H215 H -0.1802 0.6885 0.2277 0.044 Uiso 1 1 calc R U . . .
C216 C -0.2396(3) 0.8097(4) 0.2295(3) 0.0376(10) Uani 1 1 d . . . . .
C217 C -0.3109(3) 0.8530(4) 0.1853(3) 0.0435(11) Uani 1 1 d . . . . .
H217 H -0.3204 0.9151 0.2059 0.052 Uiso 1 1 calc R U . . .
C218 C -0.3679(3) 0.8048(4) 0.1112(3) 0.0486(13) Uani 1 1 d . . . . .
H218 H -0.4162 0.8344 0.0815 0.058 Uiso 1 1 calc R U . . .
C219 C -0.3554(3) 0.7157(4) 0.0809(3) 0.0469(13) Uani 1 1 d . . . . .
H219 H -0.3947 0.6843 0.0299 0.056 Uiso 1 1 calc R U . . .
C220 C -0.1727(3) 0.8605(4) 0.3072(3) 0.0395(10) Uani 1 1 d . . . . .
H22A H -0.2085 0.9057 0.3353 0.047 Uiso 1 1 calc R U . . .
H22B H -0.1541 0.8152 0.3414 0.047 Uiso 1 1 calc R U . . .
C301 C 0.2412(3) 0.7874(3) 0.1416(2) 0.0257(7) Uani 1 1 d . . . . .
C302 C 0.3439(3) 0.7895(3) 0.1647(2) 0.0305(8) Uani 1 1 d . . . . .
C303 C 0.4026(3) 0.8709(3) 0.1641(3) 0.0411(11) Uani 1 1 d . . . . .
H303 H 0.4720 0.8736 0.1793 0.049 Uiso 1 1 calc R U . . .
C304 C 0.3623(4) 0.9469(4) 0.1421(4) 0.0503(13) Uani 1 1 d . . . . .
H304 H 0.4035 1.0024 0.1448 0.060 Uiso 1 1 calc R U . . .
C305 C 0.2619(3) 0.9425(3) 0.1160(3) 0.0435(11) Uani 1 1 d . . . . .
H305 H 0.2346 0.9944 0.0989 0.052 Uiso 1 1 calc R U . . .
C306 C 0.1999(3) 0.8632(3) 0.1145(3) 0.0313(8) Uani 1 1 d . . . . .
C307 C 0.1702(3) 0.7075(3) 0.1452(2) 0.0234(7) Uani 1 1 d . . . . .
C308 C 0.3946(3) 0.7091(3) 0.1837(2) 0.0300(8) Uani 1 1 d . . . . .
C309 C 0.3550(3) 0.6182(3) 0.1460(3) 0.0338(9) Uani 1 1 d . . . . .
H309 H 0.2909 0.6065 0.1117 0.041 Uiso 1 1 calc R U . . .
C310 C 0.4078(3) 0.5431(3) 0.1577(3) 0.0391(10) Uani 1 1 d . . . . .
H310 H 0.3809 0.4811 0.1311 0.047 Uiso 1 1 calc R U . . .
C311 C 0.4990(3) 0.5618(3) 0.2084(3) 0.0380(10) Uani 1 1 d . . . . .
C312 C 0.5417(3) 0.6503(4) 0.2468(3) 0.0374(10) Uani 1 1 d . . . . .
H312 H 0.6058 0.6610 0.2811 0.045 Uiso 1 1 calc R U . . .
C313 C 0.4893(3) 0.7233(3) 0.2344(3) 0.0354(9) Uani 1 1 d . . . . .
H313 H 0.5179 0.7850 0.2608 0.042 Uiso 1 1 calc R U . . .
C314 C 0.0926(3) 0.8627(3) 0.0845(3) 0.0308(8) Uani 1 1 d . . . . .
C315 C 0.0251(3) 0.8477(3) 0.1297(2) 0.0311(8) Uani 1 1 d . . . . .
H315 H 0.0474 0.8353 0.1816 0.037 Uiso 1 1 calc R U . . .
C316 C -0.0741(3) 0.8506(3) 0.1001(3) 0.0352(9) Uani 1 1 d . . . . .
H316 H -0.1202 0.8390 0.1305 0.042 Uiso 1 1 calc R U . . .
C317 C -0.1038(3) 0.8707(3) 0.0257(3) 0.0343(9) Uani 1 1 d . . . . .
C318 C -0.0408(3) 0.8854(3) -0.0212(3) 0.0382(10) Uani 1 1 d . . . . .
H318 H -0.0641 0.8987 -0.0726 0.046 Uiso 1 1 calc R U . . .
C319 C 0.0576(3) 0.8805(3) 0.0079(3) 0.0350(9) Uani 1 1 d . . . . .
H319 H 0.1022 0.8894 -0.0244 0.042 Uiso 1 1 calc R U . . .
C401 C -0.0080(3) 0.6832(2) 0.4247(2) 0.0227(7) Uani 1 1 d D . . . .
C402 C 0.0125(3) 0.7634(3) 0.4863(2) 0.0271(8) Uani 1 1 d D . . . .
C403 C -0.0488(3) 0.7755(3) 0.5390(3) 0.0330(9) Uani 1 1 d D . . . .
H403 H -0.0361 0.8301 0.5803 0.040 Uiso 1 1 calc R U . . .
C404 C -0.1276(3) 0.7099(3) 0.5327(3) 0.0337(9) Uani 1 1 d D . . . .
H404 H -0.1689 0.7200 0.5689 0.040 Uiso 1 1 calc R U . . .
C405 C -0.1458(3) 0.6301(3) 0.4739(2) 0.0293(8) Uani 1 1 d D . . . .
H405 H -0.1990 0.5843 0.4705 0.035 Uiso 1 1 calc R U . . .
C406 C -0.0871(3) 0.6155(3) 0.4190(2) 0.0228(7) Uani 1 1 d D . . . .
C407 C 0.0481(3) 0.6734(3) 0.3606(2) 0.0239(7) Uani 1 1 d . . . . .
C408 C 0.0910(7) 0.8385(11) 0.4936(9) 0.0248(18) Uani 0.509(18) 1 d D U P B 1
C409 C 0.0717(9) 0.9237(10) 0.4760(10) 0.0240(18) Uani 0.509(18) 1 d D U P B 1
H409 H 0.0066 0.9324 0.4521 0.029 Uiso 0.509(18) 1 calc R U P B 1
C410 C 0.1474(9) 0.9970(10) 0.4933(11) 0.0263(18) Uani 0.509(18) 1 d D U P B 1
H410 H 0.1346 1.0558 0.4813 0.032 Uiso 0.509(18) 1 calc R U P B 1
C411 C 0.2396(10) 0.9830(8) 0.5274(9) 0.0276(17) Uani 0.509(18) 1 d D U P B 1
C412 C 0.2627(7) 0.8993(7) 0.5467(9) 0.0316(18) Uani 0.509(18) 1 d D U P B 1
H412 H 0.3281 0.8918 0.5710 0.038 Uiso 0.509(18) 1 calc R U P B 1
C413 C 0.1862(7) 0.8259(7) 0.5290(8) 0.0292(17) Uani 0.509(18) 1 d D U P B 1
H413 H 0.1994 0.7673 0.5413 0.035 Uiso 0.509(18) 1 calc R U P B 1
F5 F 0.3147(13) 1.0557(13) 0.5464(11) 0.037(3) Uani 0.509(18) 1 d D U P B 1
C8B C 0.1021(8) 0.8390(12) 0.5064(10) 0.0249(18) Uani 0.491(18) 1 d D U P B 2
C9B C 0.0923(9) 0.9169(10) 0.4722(11) 0.024(2) Uani 0.491(18) 1 d D U P B 2
H9B H 0.0335 0.9200 0.4343 0.029 Uiso 0.491(18) 1 calc R U P B 2
C10B C 0.1690(9) 0.9912(10) 0.4933(12) 0.027(2) Uani 0.491(18) 1 d D U P B 2
H10B H 0.1623 1.0452 0.4713 0.032 Uiso 0.491(18) 1 calc R U P B 2
C11B C 0.2527(10) 0.9835(9) 0.5461(9) 0.0286(18) Uani 0.491(18) 1 d D U P B 2
C12B C 0.2671(7) 0.9081(8) 0.5816(9) 0.0335(18) Uani 0.491(18) 1 d D U P B 2
H12X H 0.3271 0.9055 0.6183 0.040 Uiso 0.491(18) 1 calc R U P B 2
C13B C 0.1900(8) 0.8357(8) 0.5614(9) 0.0312(18) Uani 0.491(18) 1 d D U P B 2
H13B H 0.1972 0.7830 0.5854 0.037 Uiso 0.491(18) 1 calc R U P B 2
F5B F 0.3257(13) 1.0581(14) 0.5676(12) 0.037(3) Uani 0.491(18) 1 d D U P B 2
C414 C -0.1064(3) 0.5254(3) 0.3597(2) 0.0252(7) Uani 1 1 d . . . . .
C415 C -0.0363(3) 0.4643(3) 0.3588(2) 0.0290(8) Uani 1 1 d . . . . .
H415 H 0.0255 0.4805 0.3963 0.035 Uiso 1 1 calc R U . . .
C416 C -0.0556(3) 0.3804(3) 0.3042(3) 0.0336(9) Uani 1 1 d . . . . .
H416 H -0.0078 0.3385 0.3037 0.040 Uiso 1 1 calc R U . . .
C417 C -0.1456(3) 0.3590(3) 0.2505(2) 0.0353(9) Uani 1 1 d . . . . .
C418 C -0.2172(3) 0.4171(3) 0.2494(3) 0.0364(9) Uani 1 1 d . . . . .
H418 H -0.2787 0.4004 0.2115 0.044 Uiso 1 1 calc R U . . .
C419 C -0.1970(3) 0.5006(3) 0.3049(2) 0.0307(8) Uani 1 1 d . . . . .
H419 H -0.2457 0.5415 0.3057 0.037 Uiso 1 1 calc R U . . .

loop_
_atom_site_aniso_label
_atom_site_aniso_U_11
_atom_site_aniso_U_22
_atom_site_aniso_U_33
_atom_site_aniso_U_23
_atom_site_aniso_U_13
_atom_site_aniso_U_12
Cl1 0.0624(9) 0.0565(8) 0.0635(9) 0.0218(7) 0.0145(7) 0.0157(7)
Cl2 0.160(2) 0.0541(9) 0.0873(13) 0.0183(9) 0.0688(14) 0.0165(11)
C1D 0.067(4) 0.051(3) 0.062(3) 0.028(3) 0.019(3) 0.013(3)
Cl5 0.115(2) 0.1149(19) 0.115(2) 0.0583(16) -0.0090(19) -0.021(2)
Cl6 0.115(2) 0.1149(19) 0.115(2) 0.0583(16) -0.0090(19) -0.021(2)
C3D 0.115(2) 0.1149(19) 0.115(2) 0.0583(16) -0.0090(19) -0.021(2)
Cl3 0.115(2) 0.1149(19) 0.115(2) 0.0583(16) -0.0090(19) -0.021(2)
Cl4 0.115(2) 0.1149(19) 0.115(2) 0.0583(16) -0.0090(19) -0.021(2)
C2D 0.115(2) 0.1149(19) 0.115(2) 0.0583(16) -0.0090(19) -0.021(2)
Fe1 0.0163(2) 0.0201(2) 0.0268(3) 0.00847(19) 0.00371(18) 0.00106(18)
Fe2 0.0181(2) 0.0319(3) 0.0228(3) 0.0105(2) 0.00176(18) -0.0001(2)
S1 0.0316(5) 0.0211(4) 0.0273(5) 0.0134(3) -0.0027(4) -0.0056(4)
F1 0.0289(12) 0.0180(10) 0.0551(15) 0.0070(10) 0.0087(11) -0.0029(9)
F2 0.0305(14) 0.092(2) 0.0487(18) -0.0026(16) 0.0001(12) -0.0261(15)
F3 0.0468(16) 0.0626(19) 0.067(2) 0.0396(16) 0.0228(14) 0.0308(15)
F4 0.0306(13) 0.0499(16) 0.0573(17) 0.0174(13) -0.0008(12) 0.0103(12)
F6 0.0579(18) 0.0413(15) 0.0400(15) -0.0031(12) -0.0022(13) 0.0128(13)
O1 0.0190(12) 0.0205(12) 0.0349(14) 0.0085(10) 0.0031(10) 0.0027(10)
O2 0.0198(13) 0.0464(17) 0.0300(14) 0.0164(12) 0.0024(10) 0.0010(12)
O3 0.0223(12) 0.0265(13) 0.0243(13) 0.0113(10) 0.0055(10) -0.0005(10)
O4 0.0285(14) 0.0348(15) 0.0232(13) 0.0105(11) 0.0036(10) 0.0048(11)
O5 0.0172(12) 0.0424(16) 0.0305(14) 0.0181(12) 0.0078(10) 0.0053(11)
O6 0.0229(13) 0.0411(16) 0.0249(13) 0.0107(11) 0.0077(10) 0.0016(11)
O7 0.0213(13) 0.0473(18) 0.0395(17) 0.0164(14) 0.0037(11) 0.0063(12)
O8 0.0406(17) 0.0437(17) 0.0265(14) 0.0182(13) 0.0033(12) -0.0137(13)
O9 0.0464(18) 0.0193(13) 0.0484(18) 0.0152(13) -0.0129(14) -0.0018(12)
N1 0.0165(13) 0.0173(13) 0.0272(15) 0.0082(11) 0.0043(11) 0.0036(11)
N2 0.0247(15) 0.0340(17) 0.0191(15) 0.0077(12) 0.0015(11) -0.0032(13)
C101 0.0250(17) 0.0217(16) 0.0216(17) 0.0103(13) 0.0026(13) 0.0005(13)
C102 0.0179(16) 0.0218(16) 0.0258(17) 0.0103(13) 0.0012(12) 0.0005(13)
C103 0.0189(15) 0.0202(16) 0.0210(16) 0.0079(13) 0.0034(12) 0.0033(13)
C104 0.0231(17) 0.0208(17) 0.0273(18) 0.0068(14) 0.0027(13) 0.0029(13)
C105 0.0193(16) 0.0261(18) 0.0287(19) 0.0094(14) 0.0020(13) 0.0046(14)
C106 0.0279(18) 0.0210(17) 0.0249(18) 0.0098(13) 0.0050(14) 0.0059(14)
C107 0.0144(15) 0.0225(17) 0.0321(19) 0.0082(14) 0.0037(13) 0.0010(13)
C108 0.0200(16) 0.0186(16) 0.0295(18) 0.0078(13) 0.0076(13) 0.0037(13)
C109 0.0218(16) 0.0201(16) 0.0253(17) 0.0072(13) 0.0077(13) 0.0049(13)
C110 0.0257(18) 0.0229(17) 0.0254(18) 0.0094(14) 0.0080(14) 0.0057(14)
C111 0.0294(19) 0.0198(17) 0.032(2) 0.0079(14) 0.0076(15) 0.0053(14)
C112 0.0269(18) 0.0174(16) 0.035(2) 0.0050(14) 0.0090(15) -0.0011(14)
C113 0.0210(17) 0.0228(17) 0.036(2) 0.0082(15) 0.0078(14) 0.0014(14)
C114 0.0288(19) 0.0254(18) 0.0266(18) 0.0080(14) 0.0074(14) 0.0106(15)
C115 0.0282(19) 0.0285(19) 0.0295(19) 0.0100(15) 0.0070(15) 0.0112(15)
C116 0.031(2) 0.036(2) 0.032(2) 0.0097(17) 0.0066(16) 0.0135(17)
C117 0.034(2) 0.041(2) 0.036(2) 0.0126(18) 0.0004(17) 0.0162(19)
C118 0.048(3) 0.033(2) 0.033(2) 0.0151(17) 0.0044(18) 0.0149(19)
C119 0.035(2) 0.030(2) 0.032(2) 0.0124(16) 0.0063(16) 0.0101(17)
C120 0.026(2) 0.049(3) 0.047(3) 0.014(2) 0.0053(18) 0.0145(19)
C201 0.0249(18) 0.0216(17) 0.0276(18) 0.0104(14) 0.0006(14) -0.0054(14)
C202 0.0265(18) 0.0216(17) 0.0240(18) 0.0068(13) 0.0015(14) -0.0056(14)
C203 0.0247(17) 0.0262(18) 0.0241(18) 0.0097(14) 0.0016(13) -0.0048(14)
C204 0.031(2) 0.037(2) 0.0232(18) 0.0062(16) 0.0047(15) -0.0070(16)
C205 0.032(2) 0.035(2) 0.030(2) 0.0019(16) 0.0079(16) -0.0032(17)
C206 0.0275(19) 0.0281(19) 0.036(2) 0.0097(16) 0.0059(16) -0.0033(15)
C207 0.0273(19) 0.039(2) 0.0206(18) 0.0064(15) 0.0011(14) -0.0051(16)
C208 0.028(2) 0.053(3) 0.0194(18) 0.0087(17) 0.0019(14) -0.0069(18)
C209 0.0199(17) 0.057(3) 0.0199(18) 0.0121(17) 0.0007(13) -0.0031(17)
C210 0.0219(18) 0.066(3) 0.0210(19) 0.0129(19) 0.0029(14) 0.0008(19)
C211 0.022(2) 0.083(4) 0.026(2) 0.008(2) 0.0028(16) -0.006(2)
C212 0.029(2) 0.078(4) 0.027(2) 0.001(2) 0.0005(17) -0.019(2)
C213 0.033(2) 0.063(3) 0.025(2) 0.005(2) 0.0004(16) -0.012(2)
C214 0.0164(17) 0.073(3) 0.026(2) 0.015(2) 0.0059(14) 0.0036(19)
C215 0.0179(18) 0.067(3) 0.028(2) 0.018(2) 0.0067(14) 0.0044(18)
C216 0.0197(18) 0.067(3) 0.030(2) 0.018(2) 0.0100(15) 0.0045(19)
C217 0.022(2) 0.073(3) 0.043(3) 0.020(2) 0.0129(17) 0.012(2)
C218 0.022(2) 0.090(4) 0.040(3) 0.024(3) 0.0069(18) 0.019(2)
C219 0.0205(19) 0.093(4) 0.028(2) 0.016(2) 0.0038(16) 0.010(2)
C220 0.028(2) 0.059(3) 0.034(2) 0.015(2) 0.0104(17) 0.003(2)
C301 0.0230(17) 0.0299(19) 0.0286(19) 0.0132(15) 0.0090(14) 0.0047(14)
C302 0.0267(19) 0.038(2) 0.033(2) 0.0170(17) 0.0113(15) 0.0071(16)
C303 0.025(2) 0.049(3) 0.056(3) 0.025(2) 0.0154(19) 0.0016(19)
C304 0.036(2) 0.048(3) 0.078(4) 0.036(3) 0.020(2) 0.000(2)
C305 0.036(2) 0.039(2) 0.067(3) 0.033(2) 0.015(2) 0.0068(19)
C306 0.029(2) 0.036(2) 0.036(2) 0.0192(17) 0.0119(16) 0.0050(16)
C307 0.0212(16) 0.0284(18) 0.0247(17) 0.0123(14) 0.0075(13) 0.0071(14)
C308 0.0287(19) 0.039(2) 0.030(2) 0.0178(17) 0.0125(15) 0.0076(16)
C309 0.0253(19) 0.047(2) 0.037(2) 0.0248(19) 0.0094(16) 0.0075(17)
C310 0.040(2) 0.040(2) 0.046(3) 0.019(2) 0.019(2) 0.0077(19)
C311 0.035(2) 0.049(3) 0.043(2) 0.027(2) 0.0188(19) 0.016(2)
C312 0.0245(19) 0.058(3) 0.040(2) 0.025(2) 0.0150(17) 0.0124(19)
C313 0.0255(19) 0.048(3) 0.039(2) 0.0206(19) 0.0120(16) 0.0043(18)
C314 0.029(2) 0.031(2) 0.038(2) 0.0170(17) 0.0110(16) 0.0092(16)
C315 0.032(2) 0.036(2) 0.030(2) 0.0137(16) 0.0090(15) 0.0113(17)
C316 0.032(2) 0.041(2) 0.038(2) 0.0143(18) 0.0140(17) 0.0097(18)
C317 0.029(2) 0.030(2) 0.042(2) 0.0091(17) 0.0034(17) 0.0091(16)
C318 0.045(3) 0.038(2) 0.034(2) 0.0160(18) 0.0059(18) 0.0103(19)
C319 0.036(2) 0.037(2) 0.039(2) 0.0187(18) 0.0132(18) 0.0094(18)
C401 0.0197(16) 0.0256(17) 0.0273(18) 0.0133(14) 0.0078(13) 0.0061(13)
C402 0.0230(18) 0.0248(18) 0.038(2) 0.0099(15) 0.0122(15) 0.0058(14)
C403 0.035(2) 0.0263(19) 0.040(2) 0.0035(16) 0.0180(18) 0.0046(16)
C404 0.037(2) 0.032(2) 0.042(2) 0.0122(17) 0.0238(18) 0.0072(17)
C405 0.0259(19) 0.031(2) 0.039(2) 0.0156(17) 0.0171(16) 0.0038(15)
C406 0.0226(17) 0.0255(17) 0.0258(18) 0.0139(14) 0.0084(13) 0.0075(14)
C407 0.0220(17) 0.0249(17) 0.0296(19) 0.0137(14) 0.0084(14) 0.0062(14)
C408 0.019(3) 0.023(2) 0.032(4) 0.003(3) 0.007(3) 0.004(2)
C409 0.019(3) 0.024(3) 0.032(3) 0.006(3) 0.011(3) 0.005(2)
C410 0.024(4) 0.023(3) 0.032(3) 0.007(3) 0.007(4) 0.004(3)
C411 0.021(3) 0.024(2) 0.039(4) 0.007(3) 0.010(3) 0.001(2)
C412 0.020(2) 0.026(2) 0.044(5) 0.005(4) 0.001(3) 0.002(2)
C413 0.023(3) 0.024(3) 0.039(4) 0.008(3) 0.003(3) 0.002(2)
F5 0.028(4) 0.026(3) 0.054(8) 0.004(4) 0.010(4) -0.005(3)
C8B 0.022(3) 0.024(3) 0.031(4) 0.007(3) 0.009(3) 0.003(3)
C9B 0.019(4) 0.025(3) 0.030(3) 0.006(2) 0.007(3) 0.004(3)
C10B 0.021(4) 0.022(3) 0.037(3) 0.007(3) 0.009(3) 0.003(3)
C11B 0.018(3) 0.026(3) 0.041(4) 0.004(3) 0.007(3) 0.002(2)
C12B 0.023(3) 0.034(3) 0.043(4) 0.010(3) 0.003(3) 0.004(2)
C13B 0.024(3) 0.029(3) 0.041(4) 0.011(3) 0.004(3) 0.006(2)
F5B 0.020(4) 0.030(3) 0.059(8) 0.004(5) 0.009(4) -0.001(2)
C414 0.0233(17) 0.0288(18) 0.0270(18) 0.0113(15) 0.0095(14) 0.0016(14)
C415 0.0238(18) 0.031(2) 0.032(2) 0.0111(16) 0.0032(15) 0.0026(15)
C416 0.032(2) 0.030(2) 0.040(2) 0.0122(17) 0.0059(17) 0.0092(17)
C417 0.044(2) 0.032(2) 0.027(2) 0.0034(16) 0.0038(17) 0.0045(18)
C418 0.033(2) 0.042(2) 0.031(2) 0.0066(18) 0.0012(16) 0.0041(18)
C419 0.0236(18) 0.038(2) 0.032(2) 0.0101(17) 0.0053(15) 0.0078(16)

loop_
_atom_type_symbol
_atom_type_description
_atom_type_scat_dispersion_real
_atom_type_scat_dispersion_imag
_atom_type_scat_source
C C 0.0033 0.0016 'International Tables Vol C Tables 4.2.6.8 and 6.1.1.4'
H H 0.0000 0.0000 'International Tables Vol C Tables 4.2.6.8 and 6.1.1.4'
O O 0.0106 0.0060 'International Tables Vol C Tables 4.2.6.8 and 6.1.1.4'
F F 0.0171 0.0103 'International Tables Vol C Tables 4.2.6.8 and 6.1.1.4'
S S 0.1246 0.1234 'International Tables Vol C Tables 4.2.6.8 and 6.1.1.4'
Cl Cl 0.1484 0.1585 'International Tables Vol C Tables 4.2.6.8 and 6.1.1.4'
Fe Fe 0.3463 0.8444 'International Tables Vol C Tables 4.2.6.8 and 6.1.1.4'
N N 0.0061 0.0033 'International Tables Vol C Tables 4.2.6.8 and 6.1.1.4'

loop_
_geom_angle_atom_site_label_1
_geom_angle_atom_site_label_2
_geom_angle_atom_site_label_3
_geom_angle
Cl1 C1D Cl2 112.3(3)
Cl1 C1D H1D1 109.1
Cl2 C1D H1D1 109.1
Cl1 C1D H1D2 109.1
Cl2 C1D H1D2 109.1
H1D1 C1D H1D2 107.9
Cl5 C3D Cl6 112.0(8)
Cl5 C3D H3D1 109.2
Cl6 C3D H3D1 109.2
Cl5 C3D H3D2 109.2
Cl6 C3D H3D2 109.2
H3D1 C3D H3D2 107.9
Cl4 C2D Cl3 113.1(10)
Cl4 C2D H2D1 109.0
Cl3 C2D H2D1 109.0
Cl4 C2D H2D2 109.0
Cl3 C2D H2D2 109.0
H2D1 C2D H2D2 107.8
O1 Fe1 O5 129.81(12)
O1 Fe1 N1 94.96(11)
O5 Fe1 N1 114.25(11)
O1 Fe1 O3 104.00(11)
O5 Fe1 O3 97.32(11)
N1 Fe1 O3 117.75(11)
O2 Fe2 O6 97.95(12)
O2 Fe2 N2 90.39(13)
O6 Fe2 N2 114.00(12)
O2 Fe2 O3 141.81(11)
O6 Fe2 O3 91.62(10)
N2 Fe2 O3 119.13(12)
O2 Fe2 O4 97.42(11)
O6 Fe2 O4 145.58(11)
N2 Fe2 O4 96.47(11)
O3 Fe2 O4 58.26(9)
O8 S1 O9 119.6(2)
O8 S1 C101 106.71(18)
O9 S1 C101 107.51(18)
O8 S1 C201 106.86(18)
O9 S1 C201 107.61(19)
C101 S1 C201 108.15(16)
C109 O1 Fe1 129.7(2)
C209 O2 Fe2 126.2(3)
C307 O3 Fe1 133.8(2)
C307 O3 Fe2 95.4(2)
Fe1 O3 Fe2 122.94(12)
C307 O4 Fe2 86.3(2)
C407 O5 Fe1 125.5(2)
C407 O6 Fe2 139.0(2)
C120 O7 C220 112.8(3)
C107 N1 C103 120.0(3)
C107 N1 Fe1 120.1(2)
C103 N1 Fe1 119.8(2)
C207 N2 C203 118.6(4)
C207 N2 Fe2 124.1(3)
C203 N2 Fe2 117.3(2)
C102 C101 C106 121.2(3)
C102 C101 S1 119.6(3)
C106 C101 S1 118.7(3)
C101 C102 C103 120.5(3)
C101 C102 H102 119.8
C103 C102 H102 119.8
C102 C103 C104 118.4(3)
C102 C103 N1 116.3(3)
C104 C103 N1 125.3(3)
C105 C104 C103 120.6(3)
C105 C104 H104 119.7
C103 C104 H104 119.7
C104 C105 C106 121.2(3)
C104 C105 H105 119.4
C106 C105 H105 119.4
C105 C106 C101 118.1(3)
C105 C106 H106 121.0
C101 C106 H106 121.0
N1 C107 C108 128.0(3)
N1 C107 H107 116.0
C108 C107 H107 116.0
C113 C108 C109 120.0(3)
C113 C108 C107 114.6(3)
C109 C108 C107 125.5(3)
O1 C109 C108 121.4(3)
O1 C109 C110 119.4(3)
C108 C109 C110 119.2(3)
C111 C110 C109 118.5(3)
C111 C110 C114 118.9(3)
C109 C110 C114 122.7(3)
C112 C111 C110 120.7(3)
C112 C111 H111 119.6
C110 C111 H111 119.6
C113 C112 F1 118.9(3)
C113 C112 C111 122.9(3)
F1 C112 C111 118.2(3)
C112 C113 C108 118.7(3)
C112 C113 H113 120.6
C108 C113 H113 120.6
C115 C114 C119 117.9(4)
C115 C114 C110 123.3(3)
C119 C114 C110 118.8(4)
C116 C115 C114 121.5(4)
C116 C115 H115 119.2
C114 C115 H115 119.2
C117 C116 C115 119.6(4)
C117 C116 C120 117.9(4)
C115 C116 C120 122.4(4)
C116 C117 C118 119.8(4)
C116 C117 H117 120.1
C118 C117 H117 120.1
C119 C118 C117 120.4(4)
C119 C118 H118 119.8
C117 C118 H118 119.8
C118 C119 C114 120.8(4)
C118 C119 H119 119.6
C114 C119 H119 119.6
O7 C120 C116 111.1(3)
O7 C120 H12A 109.4
C116 C120 H12A 109.4
O7 C120 H12B 109.4
C116 C120 H12B 109.4
H12A C120 H12B 108.0
C202 C201 C206 121.9(3)
C202 C201 S1 118.0(3)
C206 C201 S1 119.9(3)
C201 C202 C203 119.0(4)
C201 C202 H202 120.5
C203 C202 H202 120.5
C204 C203 C202 120.0(4)
C204 C203 N2 123.3(3)
C202 C203 N2 116.7(4)
C205 C204 C203 119.9(4)
C205 C204 H204 120.1
C203 C204 H204 120.1
C204 C205 C206 120.8(4)
C204 C205 H205 119.6
C206 C205 H205 119.6
C201 C206 C205 118.5(4)
C201 C206 H206 120.7
C205 C206 H206 120.7
N2 C207 C208 124.5(4)
N2 C207 H207 117.8
C208 C207 H207 117.8
C209 C208 C213 120.1(4)
C209 C208 C207 123.4(4)
C213 C208 C207 116.4(4)
O2 C209 C208 122.9(4)
O2 C209 C210 117.9(4)
C208 C209 C210 119.2(4)
C211 C210 C209 118.7(5)
C211 C210 C214 122.2(4)
C209 C210 C214 119.0(4)
C212 C211 C210 120.4(4)
C212 C211 H211 119.8
C210 C211 H211 119.8
C213 C212 F2 118.8(5)
C213 C212 C211 123.0(4)
F2 C212 C211 118.2(5)
C212 C213 C208 118.5(5)
C212 C213 H213 120.8
C208 C213 H213 120.8
C219 C214 C215 118.0(5)
C219 C214 C210 122.3(4)
C215 C214 C210 119.6(4)
C216 C215 C214 121.5(4)
C216 C215 H215 119.2
C214 C215 H215 119.2
C215 C216 C217 118.6(4)
C215 C216 C220 119.5(4)
C217 C216 C220 121.8(5)
C218 C217 C216 119.8(5)
C218 C217 H217 120.1
C216 C217 H217 120.1
C219 C218 C217 120.9(5)
C219 C218 H218 119.6
C217 C218 H218 119.6
C218 C219 C214 121.1(5)
C218 C219 H219 119.5
C214 C219 H219 119.5
O7 C220 C216 113.1(3)
O7 C220 H22A 109.0
C216 C220 H22A 109.0
O7 C220 H22B 109.0
C216 C220 H22B 109.0
H22A C220 H22B 107.8
C302 C301 C306 120.5(3)
C302 C301 C307 123.2(3)
C306 C301 C307 116.3(3)
C303 C302 C301 117.9(4)
C303 C302 C308 117.3(4)
C301 C302 C308 124.6(4)
C304 C303 C302 121.6(4)
C304 C303 H303 119.2
C302 C303 H303 119.2
C303 C304 C305 119.9(4)
C303 C304 H304 120.0
C305 C304 H304 120.0
C304 C305 C306 121.0(4)
C304 C305 H305 119.5
C306 C305 H305 119.5
C305 C306 C301 119.0(4)
C305 C306 C314 118.1(4)
C301 C306 C314 123.0(4)
O4 C307 O3 118.0(3)
O4 C307 C301 123.7(3)
O3 C307 C301 118.1(3)
C309 C308 C313 117.6(4)
C309 C308 C302 121.4(4)
C313 C308 C302 120.7(4)
C308 C309 C310 121.2(4)
C308 C309 H309 119.4
C310 C309 H309 119.4
C311 C310 C309 118.1(5)
C311 C310 H310 120.9
C309 C310 H310 120.9
C310 C311 F3 118.6(5)
C310 C311 C312 123.1(4)
F3 C311 C312 118.3(4)
C311 C312 C313 118.2(4)
C311 C312 H312 120.9
C313 C312 H312 120.9
C312 C313 C308 121.8(4)
C312 C313 H313 119.1
C308 C313 H313 119.1
C315 C314 C319 118.3(4)
C315 C314 C306 123.0(4)
C319 C314 C306 118.7(4)
C316 C315 C314 121.0(4)
C316 C315 H315 119.5
C314 C315 H315 119.5
C317 C316 C315 118.2(4)
C317 C316 H316 120.9
C315 C316 H316 120.9
C318 C317 F4 118.5(4)
C318 C317 C316 123.1(4)
F4 C317 C316 118.4(4)
C317 C318 C319 118.4(4)
C317 C318 H318 120.8
C319 C318 H318 120.8
C318 C319 C314 121.0(4)
C318 C319 H319 119.5
C314 C319 H319 119.5
C402 C401 C406 119.8(3)
C402 C401 C407 120.3(3)
C406 C401 C407 119.6(3)
C403 C402 C401 118.7(3)
C403 C402 C408 118.5(7)
C401 C402 C408 122.6(7)
C403 C402 C8B 114.7(7)
C401 C402 C8B 126.4(7)
C404 C403 C402 121.6(4)
C404 C403 H403 119.2
C402 C403 H403 119.2
C405 C404 C403 119.6(4)
C405 C404 H404 120.2
C403 C404 H404 120.2
C404 C405 C406 120.9(4)
C404 C405 H405 119.6
C406 C405 H405 119.6
C405 C406 C401 119.3(3)
C405 C406 C414 118.6(3)
C401 C406 C414 121.9(3)
O6 C407 O5 123.9(3)
O6 C407 C401 118.1(3)
O5 C407 C401 118.0(3)
C409 C408 C413 120.0(8)
C409 C408 C402 122.0(9)
C413 C408 C402 117.5(10)
C408 C409 C410 120.1(9)
C408 C409 H409 119.9
C410 C409 H409 119.9
C411 C410 C409 118.9(9)
C411 C410 H410 120.5
C409 C410 H410 120.5
C410 C411 F5 119.3(10)
C410 C411 C412 123.2(8)
F5 C411 C412 117.4(11)
C411 C412 C413 117.6(8)
C411 C412 H412 121.2
C413 C412 H412 121.2
C408 C413 C412 120.2(8)
C408 C413 H413 119.9
C412 C413 H413 119.9
C9B C8B C13B 118.7(9)
C9B C8B C402 118.1(9)
C13B C8B C402 123.1(9)
C8B C9B C10B 120.4(9)
C8B C9B H9B 119.8
C10B C9B H9B 119.8
C11B C10B C9B 118.2(9)
C11B C10B H10B 120.9
C9B C10B H10B 120.9
C10B C11B C12B 124.2(9)
C10B C11B F5B 117.2(10)
C12B C11B F5B 118.6(10)
C11B C12B C13B 117.1(8)
C11B C12B H12X 121.4
C13B C12B H12X 121.4
C12B C13B C8B 121.4(8)
C12B C13B H13B 119.3
C8B C13B H13B 119.3
C415 C414 C419 119.1(4)
C415 C414 C406 121.3(3)
C419 C414 C406 119.6(3)
C416 C415 C414 120.8(4)
C416 C415 H415 119.6
C414 C415 H415 119.6
C417 C416 C415 118.3(4)
C417 C416 H416 120.8
C415 C416 H416 120.8
F6 C417 C418 118.3(4)
F6 C417 C416 118.8(4)
C418 C417 C416 122.9(4)
C417 C418 C419 118.1(4)
C417 C418 H418 121.0
C419 C418 H418 121.0
C418 C419 C414 120.9(4)
C418 C419 H419 119.6
C414 C419 H419 119.6

loop_
_geom_bond_atom_site_label_1
_geom_bond_atom_site_label_2
_geom_bond_distance
Cl1 C1D 1.757(6)
Cl2 C1D 1.764(6)
C1D H1D1 0.9900
C1D H1D2 0.9900
Cl5 C3D 1.746(12)
Cl6 C3D 1.762(12)
C3D H3D1 0.9900
C3D H3D2 0.9900
Cl3 C2D 1.766(13)
Cl4 C2D 1.763(13)
C2D H2D1 0.9900
C2D H2D2 0.9900
Fe1 O1 1.888(3)
Fe1 O5 1.955(3)
Fe1 N1 2.023(3)
Fe1 O3 2.039(3)
Fe2 O2 1.900(3)
Fe2 O6 2.049(3)
Fe2 N2 2.054(3)
Fe2 O3 2.103(3)
Fe2 O4 2.347(3)
S1 O8 1.431(3)
S1 O9 1.443(3)
S1 C101 1.770(4)
S1 C201 1.775(4)
F1 C112 1.366(4)
F2 C212 1.372(5)
F3 C311 1.365(5)
F4 C317 1.370(5)
F6 C417 1.363(5)
O1 C109 1.303(4)
O2 C209 1.310(5)
O3 C307 1.310(4)
O4 C307 1.229(5)
O5 C407 1.273(4)
O6 C407 1.255(5)
O7 C120 1.419(6)
O7 C220 1.441(5)
N1 C107 1.302(4)
N1 C103 1.432(4)
N2 C207 1.308(5)
N2 C203 1.421(5)
C101 C102 1.380(5)
C101 C106 1.391(5)
C102 C103 1.395(5)
C102 H102 0.9500
C103 C104 1.396(5)
C104 C105 1.379(5)
C104 H104 0.9500
C105 C106 1.389(5)
C105 H105 0.9500
C106 H106 0.9500
C107 C108 1.441(5)
C107 H107 0.9500
C108 C113 1.422(5)
C108 C109 1.425(5)
C109 C110 1.437(5)
C110 C111 1.391(5)
C110 C114 1.488(5)
C111 C112 1.387(5)
C111 H111 0.9500
C112 C113 1.357(5)
C113 H113 0.9500
C114 C115 1.399(6)
C114 C119 1.401(5)
C115 C116 1.391(5)
C115 H115 0.9500
C116 C117 1.385(6)
C116 C120 1.509(6)
C117 C118 1.393(7)
C117 H117 0.9500
C118 C119 1.386(6)
C118 H118 0.9500
C119 H119 0.9500
C120 H12A 0.9900
C120 H12B 0.9900
C201 C202 1.383(5)
C201 C206 1.387(6)
C202 C203 1.403(5)
C202 H202 0.9500
C203 C204 1.392(6)
C204 C205 1.387(6)
C204 H204 0.9500
C205 C206 1.395(6)
C205 H205 0.9500
C206 H206 0.9500
C207 C208 1.445(6)
C207 H207 0.9500
C208 C209 1.409(7)
C208 C213 1.417(6)
C209 C210 1.437(6)
C210 C211 1.387(6)
C210 C214 1.476(7)
C211 C212 1.376(8)
C211 H211 0.9500
C212 C213 1.365(7)
C213 H213 0.9500
C214 C219 1.395(6)
C214 C215 1.403(6)
C215 C216 1.390(7)
C215 H215 0.9500
C216 C217 1.400(6)
C216 C220 1.496(6)
C217 C218 1.390(7)
C217 H217 0.9500
C218 C219 1.361(8)
C218 H218 0.9500
C219 H219 0.9500
C220 H22A 0.9900
C220 H22B 0.9900
C301 C302 1.410(5)
C301 C306 1.410(5)
C301 C307 1.501(5)
C302 C303 1.402(6)
C302 C308 1.483(6)
C303 C304 1.377(7)
C303 H303 0.9500
C304 C305 1.380(7)
C304 H304 0.9500
C305 C306 1.391(6)
C305 H305 0.9500
C306 C314 1.487(6)
C308 C309 1.388(6)
C308 C313 1.405(6)
C309 C310 1.402(6)
C309 H309 0.9500
C310 C311 1.364(7)
C310 H310 0.9500
C311 C312 1.370(7)
C312 C313 1.376(6)
C312 H312 0.9500
C313 H313 0.9500
C314 C315 1.394(6)
C314 C319 1.402(6)
C315 C316 1.386(6)
C315 H315 0.9500
C316 C317 1.370(6)
C316 H316 0.9500
C317 C318 1.365(6)
C318 C319 1.380(6)
C318 H318 0.9500
C319 H319 0.9500
C401 C402 1.404(5)
C401 C406 1.407(5)
C401 C407 1.501(5)
C402 C403 1.394(5)
C402 C408 1.465(11)
C402 C8B 1.544(12)
C403 C404 1.380(5)
C403 H403 0.9500
C404 C405 1.375(6)
C404 H404 0.9500
C405 C406 1.398(5)
C405 H405 0.9500
C406 C414 1.487(5)
C408 C409 1.379(11)
C408 C413 1.392(10)
C409 C410 1.394(10)
C409 H409 0.9500
C410 C411 1.355(10)
C410 H410 0.9500
C411 F5 1.380(10)
C411 C412 1.381(10)
C412 C413 1.401(9)
C412 H412 0.9500
C413 H413 0.9500
C8B C9B 1.392(11)
C8B C13B 1.402(10)
C9B C10B 1.406(10)
C9B H9B 0.9500
C10B C11B 1.356(11)
C10B H10B 0.9500
C11B C12B 1.377(11)
C11B F5B 1.378(10)
C12B C13B 1.393(10)
C12B H12X 0.9500
C13B H13B 0.9500
C414 C415 1.389(6)
C414 C419 1.391(5)
C415 C416 1.380(6)
C415 H415 0.9500
C416 C417 1.375(6)
C416 H416 0.9500
C417 C418 1.373(6)
C418 C419 1.383(6)
C418 H418 0.9500
C419 H419 0.9500
